data_7015109
loop_
_publ_author_name
'Bernier, Nicolas'
'Costa, Judite'
'Delgado, Rita'
'F\'elix, V\'itor'
'Royal, Guy'
'Tripier, Rapha\"el'

_publ_section_title
;
 trans-Methylpyridine cyclen versus cross-bridged trans-methylpyridine
 cyclen. Synthesis, acid-base and metal complexation studies (metal =
 Co2+, Cu2+, and Zn2+).
;
_journal_issue 17
_journal_name_full 'Dalton transactions (Cambridge, England : 2003)'
_journal_page_first 4514
_journal_page_last 4526
_journal_paper_doi 10.1039/c0dt01191f
_journal_volume 40
_journal_year 2011
_chemical_formula_sum 'C20 H30 Cl2 Cu N6 O8'
_chemical_formula_weight 616.94
_chemical_name_systematic
;
?
;
_space_group_IT_number 14
_symmetry_cell_setting monoclinic
_symmetry_space_group_name_Hall '-P 2yn'
_symmetry_space_group_name_H-M 'P 1 21/n 1'
_atom_sites_solution_hydrogens geom
_atom_sites_solution_primary direct
_atom_sites_solution_secondary difmap
_audit_creation_method SHELXL-97
_cell_angle_alpha 90.00
_cell_angle_beta 93.146(4)
_cell_angle_gamma 90.00
_cell_formula_units_Z 4
_cell_length_a 12.1760(5)
_cell_length_b 13.3778(6)
_cell_length_c 15.4238(6)
_cell_measurement_reflns_used 6598
_cell_measurement_temperature 170(2)
_cell_measurement_theta_max 26.37
_cell_measurement_theta_min 2.55
_cell_volume 2508.57(18)
_computing_cell_refinement
;
CrysAlis RED, Oxford Diffraction Ltd.,
Version 1.171.32.5 (release 08-05-2007 CrysAlis171 .NET)
(compiled May 8 2007,13:10:02)
;
_computing_data_collection
;
CrysAlis CCD, Oxford Diffraction Ltd.,
Version 1.171.32.5 (release 08-05-2007 CrysAlis171 .NET)
(compiled May 8 2007,13:10:02)
;
_computing_data_reduction
;
CrysAlis RED, Oxford Diffraction Ltd.,
Version 1.171.32.5 (release 08-05-2007 CrysAlis171 .NET)
(compiled May 8 2007,13:10:02)
;
_computing_molecular_graphics 'PLATON (Spek, 2010)'
_computing_publication_material 'SHELXL-97 (Sheldrick, 1997)'
_computing_structure_refinement 'SHELXL-97 (Sheldrick, 1997)'
_computing_structure_solution 'SHELXS-97 (Sheldrick, 1990)'
_diffrn_ambient_temperature 170(2)
_diffrn_detector 'CCD plate'
_diffrn_detector_area_resol_mean 8.3622
_diffrn_measured_fraction_theta_full 0.932
_diffrn_measured_fraction_theta_max 0.932
_diffrn_measurement_device 'Kappa-geometry diffractometer'
_diffrn_measurement_device_type 'Oxford Diffraction XCALIBUR2'
_diffrn_measurement_method
;
Stepped phi-scan over 360 deg. followed by one short
stepped omega-scans over 20 deg. with kappa -79 deg. (chi -58.3 deg.),
step 1 deg., exposure time 90 s
detector distance 45 mm
detector angle 20 deg.
;
_diffrn_radiation_monochromator graphite
_diffrn_radiation_probe x-ray
_diffrn_radiation_source 'fine-focus sealed tube'
_diffrn_radiation_type MoK\a
_diffrn_radiation_wavelength 0.71073
_diffrn_reflns_av_R_equivalents 0.0266
_diffrn_reflns_av_sigmaI/netI 0.0286
_diffrn_reflns_limit_h_max 14
_diffrn_reflns_limit_h_min -14
_diffrn_reflns_limit_k_max 14
_diffrn_reflns_limit_k_min -15
_diffrn_reflns_limit_l_max 18
_diffrn_reflns_limit_l_min -18
_diffrn_reflns_number 15951
_diffrn_reflns_theta_full 25.00
_diffrn_reflns_theta_max 25.00
_diffrn_reflns_theta_min 2.65
_exptl_absorpt_coefficient_mu 1.142
_exptl_absorpt_correction_T_max 0.8847
_exptl_absorpt_correction_T_min 0.7479
_exptl_absorpt_correction_type multi-scan
_exptl_absorpt_process_details
;
CrysAlis RED, Oxford Diffraction Ltd.,
Version 1.171.32.5 (release 08-05-2007 CrysAlis171 .NET)
(compiled May 8 2007,13:10:02)
Empirical absorption correction using spherical harmonics,
implemented in SCALE3 ABSPACK scaling algorithm.
;
_exptl_crystal_colour 'light blue'
_exptl_crystal_density_diffrn 1.634
_exptl_crystal_density_method 'not measured'
_exptl_crystal_description 'fragment of unshaped block'
_exptl_crystal_F_000 1276
_exptl_crystal_size_max 0.27
_exptl_crystal_size_mid 0.15
_exptl_crystal_size_min 0.11
_refine_diff_density_max 0.539
_refine_diff_density_min -0.446
_refine_diff_density_rms 0.084
_refine_ls_extinction_method none
_refine_ls_goodness_of_fit_ref 1.126
_refine_ls_hydrogen_treatment mixed
_refine_ls_matrix_type full
_refine_ls_number_parameters 342
_refine_ls_number_reflns 4309
_refine_ls_number_restraints 2
_refine_ls_restrained_S_all 1.126
_refine_ls_R_factor_all 0.0558
_refine_ls_R_factor_gt 0.0414
_refine_ls_shift/su_max 0.000
_refine_ls_shift/su_mean 0.000
_refine_ls_structure_factor_coef Fsqd
_refine_ls_weighting_details 'w=1/[\s^2^(Fo^2^)+(0.0364P)^2^+5.7796P] where P=(Fo^2^+2Fc^2^)/3'
_refine_ls_weighting_scheme calc
_refine_ls_wR_factor_gt 0.1041
_refine_ls_wR_factor_ref 0.1089
_reflns_number_gt 3394
_reflns_number_total 4309
_reflns_threshold_expression >2sigma(I)
_cod_data_source_file c0dt01191f.txt
_cod_data_source_block compound_[CuPy2](CLO4]2
_cod_depositor_comments
;
The following automatic conversions were performed:
'_diffrn_radiation_probe' value 'X-ray' changed to 'x-ray' according to
'/home/saulius/struct/CIF-dictionaries/cif_core.dic' dictionary named
'cif_core.dic' version 2.4.1 from 2010-06-29.

Automatic conversion script
Id: cif_fix_enum 1555 2011-01-17 13:19:09Z saulius 

The following automatic conversions were performed:

'_refine_ls_weighting_scheme' value 'calc
w=1/[\s^2^(Fo^2^)+(0.0364P)^2^+5.7796P] where P=(Fo^2^+2Fc^2^)/3' was
changed to 'calc'. New tag '_refine_ls_weighting_details' was
created. The value of the new tag was set to
'w=1/[\s^2^(Fo^2^)+(0.0364P)^2^+5.7796P] where P=(Fo^2^+2Fc^2^)/3'.

Automatic conversion script
Id: cif_fix_values 3143 2015-03-26 13:38:13Z robertas 
;
_cod_original_sg_symbol_H-M P21/n
_cod_database_code 7015109

loop_
_symmetry_equiv_pos_as_xyz
'x, y, z'
'-x+1/2, y+1/2, -z+1/2'
'-x, -y, -z'
'x-1/2, -y-1/2, z-1/2'

loop_
_atom_site_label
_atom_site_type_symbol
_atom_site_fract_x
_atom_site_fract_y
_atom_site_fract_z
_atom_site_U_iso_or_equiv
_atom_site_adp_type
_atom_site_occupancy
_atom_site_calc_flag
_atom_site_refinement_flags
_atom_site_disorder_assembly
_atom_site_disorder_group
H4 H 0.237(3) 0.215(2) 0.3539(17) 0.032(11) Uiso 1 d D . .
H2 H 0.211(3) 0.2930(19) 0.669(2) 0.035(12) Uiso 1 d D . .
C1 C 0.0323(3) 0.1538(3) 0.5676(3) 0.0352(10) Uani 1 d . . .
H1A H 0.0675 0.0872 0.5661 0.042 Uiso 1 calc R . .
H1B H -0.0481 0.1441 0.5697 0.042 Uiso 1 calc R . .
C2 C 0.0756(3) 0.2107(3) 0.6475(3) 0.0357(10) Uani 1 d . . .
H2A H 0.0316 0.2721 0.6546 0.043 Uiso 1 calc R . .
H2B H 0.0694 0.1687 0.6999 0.043 Uiso 1 calc R . .
C3 C 0.2689(3) 0.1557(3) 0.6656(2) 0.0315(9) Uani 1 d . . .
H3A H 0.2467 0.0928 0.6358 0.038 Uiso 1 calc R . .
H3B H 0.2662 0.1451 0.7290 0.038 Uiso 1 calc R . .
C4 C 0.3833(3) 0.1836(3) 0.6437(2) 0.0327(9) Uani 1 d . . .
H4A H 0.4082 0.2426 0.6782 0.039 Uiso 1 calc R . .
H4B H 0.4342 0.1276 0.6583 0.039 Uiso 1 calc R . .
C5 C 0.4005(3) 0.1146(3) 0.4973(2) 0.0286(9) Uani 1 d . . .
H5A H 0.3577 0.0590 0.5212 0.034 Uiso 1 calc R . .
H5B H 0.4791 0.0953 0.5007 0.034 Uiso 1 calc R . .
C6 C 0.3623(3) 0.1331(3) 0.4035(2) 0.0275(8) Uani 1 d . . .
H6A H 0.4125 0.1808 0.3767 0.033 Uiso 1 calc R . .
H6B H 0.3630 0.0696 0.3705 0.033 Uiso 1 calc R . .
C7 C 0.1620(3) 0.0974(3) 0.3991(3) 0.0317(9) Uani 1 d . . .
H7A H 0.1765 0.0494 0.4473 0.038 Uiso 1 calc R . .
H7B H 0.1608 0.0601 0.3437 0.038 Uiso 1 calc R . .
C8 C 0.0531(3) 0.1482(3) 0.4087(3) 0.0335(9) Uani 1 d . . .
H8A H 0.0353 0.1906 0.3572 0.040 Uiso 1 calc R . .
H8B H -0.0054 0.0973 0.4121 0.040 Uiso 1 calc R . .
C11 C -0.0176(3) 0.2977(3) 0.4764(3) 0.0342(10) Uani 1 d . . .
H11A H -0.0318 0.3274 0.5335 0.041 Uiso 1 calc R . .
H11B H -0.0888 0.2753 0.4489 0.041 Uiso 1 calc R . .
C12 C 0.0327(3) 0.3745(3) 0.4201(2) 0.0278(9) Uani 1 d . . .
C13 C -0.0285(3) 0.4326(3) 0.3605(3) 0.0359(10) Uani 1 d . . .
H13 H -0.1057 0.4232 0.3522 0.043 Uiso 1 calc R . .
C14 C 0.0243(4) 0.5041(3) 0.3133(3) 0.0410(11) Uani 1 d . . .
H14 H -0.0164 0.5449 0.2726 0.049 Uiso 1 calc R . .
C15 C 0.1360(4) 0.5157(3) 0.3258(3) 0.0403(11) Uani 1 d . . .
H15 H 0.1739 0.5649 0.2947 0.048 Uiso 1 calc R . .
C16 C 0.1917(3) 0.4541(3) 0.3847(3) 0.0324(9) Uani 1 d . . .
H16 H 0.2693 0.4612 0.3924 0.039 Uiso 1 calc R . .
C17 C 0.4753(3) 0.2785(3) 0.5342(3) 0.0294(9) Uani 1 d . . .
H17A H 0.4853 0.2842 0.4711 0.035 Uiso 1 calc R . .
H17B H 0.5448 0.2534 0.5625 0.035 Uiso 1 calc R . .
C18 C 0.4492(3) 0.3800(3) 0.5704(2) 0.0259(8) Uani 1 d . . .
C19 C 0.5242(3) 0.4346(3) 0.6203(3) 0.0343(10) Uani 1 d . . .
H19 H 0.5948 0.4078 0.6357 0.041 Uiso 1 calc R . .
C20 C 0.4961(4) 0.5286(3) 0.6479(3) 0.0433(11) Uani 1 d . . .
H20 H 0.5468 0.5677 0.6825 0.052 Uiso 1 calc R . .
C21 C 0.3925(4) 0.5648(3) 0.6242(3) 0.0431(11) Uani 1 d . . .
H21 H 0.3707 0.6298 0.6410 0.052 Uiso 1 calc R . .
C22 C 0.3220(4) 0.5043(4) 0.5756(3) 0.0466(12) Uani 1 d . . .
H22 H 0.2506 0.5292 0.5598 0.056 Uiso 1 calc R . .
N1 N 0.0570(2) 0.2113(2) 0.4887(2) 0.0283(7) Uani 1 d . . .
N2 N 0.1928(3) 0.2375(2) 0.6375(2) 0.0267(7) Uani 1 d D . .
N3 N 0.3849(2) 0.2069(2) 0.54906(19) 0.0253(7) Uani 1 d . . .
N4 N 0.2493(2) 0.1745(2) 0.40066(19) 0.0244(7) Uani 1 d D . .
N5 N 0.1423(2) 0.3848(2) 0.4315(2) 0.0284(7) Uani 1 d . . .
N6 N 0.3475(3) 0.4128(3) 0.5493(2) 0.0382(9) Uani 1 d . . .
Cu Cu 0.22552(3) 0.25552(3) 0.50982(3) 0.02327(14) Uani 1 d . . .
Cl1 Cl 0.25830(8) 0.80014(8) 0.32212(6) 0.0346(3) Uani 1 d . . .
O1 O 0.1652(3) 0.8179(5) 0.2655(3) 0.111(2) Uani 1 d . . .
O2 O 0.2302(3) 0.7366(3) 0.3910(2) 0.0552(9) Uani 1 d . . .
O3 O 0.3402(3) 0.7543(3) 0.2725(2) 0.0532(9) Uani 1 d . . .
O4 O 0.3027(5) 0.8893(3) 0.3577(3) 0.0982(17) Uani 1 d . . .
Cl2 Cl 0.27561(7) 0.86924(7) 0.64998(6) 0.0287(2) Uani 1 d . . .
O5 O 0.2354(3) 0.7699(2) 0.6537(3) 0.0683(12) Uani 1 d . . .
O6 O 0.2654(3) 0.9148(2) 0.73339(19) 0.0552(9) Uani 1 d . . .
O7 O 0.3875(3) 0.8692(4) 0.6315(3) 0.0896(15) Uani 1 d . . .
O8 O 0.2133(2) 0.9236(2) 0.58446(19) 0.0437(8) Uani 1 d . . .

loop_
_atom_site_aniso_label
_atom_site_aniso_U_11
_atom_site_aniso_U_22
_atom_site_aniso_U_33
_atom_site_aniso_U_23
_atom_site_aniso_U_13
_atom_site_aniso_U_12
C1 0.028(2) 0.038(3) 0.041(2) 0.0027(19) 0.0100(18) -0.0083(18)
C2 0.040(2) 0.041(3) 0.027(2) 0.0038(19) 0.0116(18) -0.005(2)
C3 0.044(2) 0.028(2) 0.023(2) 0.0043(17) 0.0028(17) 0.0007(18)
C4 0.038(2) 0.037(2) 0.023(2) 0.0025(18) -0.0021(17) -0.0007(19)
C5 0.027(2) 0.022(2) 0.037(2) -0.0007(17) 0.0013(17) 0.0035(16)
C6 0.027(2) 0.026(2) 0.029(2) -0.0062(17) 0.0034(16) 0.0010(16)
C7 0.035(2) 0.030(2) 0.030(2) -0.0064(18) 0.0003(17) -0.0076(18)
C8 0.028(2) 0.036(2) 0.037(2) -0.0043(19) 0.0004(17) -0.0097(18)
C11 0.0183(19) 0.044(3) 0.040(2) -0.004(2) 0.0036(16) 0.0014(18)
C12 0.0232(19) 0.032(2) 0.028(2) -0.0051(17) -0.0001(15) 0.0025(17)
C13 0.029(2) 0.044(3) 0.034(2) -0.009(2) -0.0043(18) 0.0105(19)
C14 0.054(3) 0.036(3) 0.032(2) -0.003(2) -0.009(2) 0.015(2)
C15 0.056(3) 0.029(2) 0.035(2) -0.0007(19) -0.002(2) -0.002(2)
C16 0.035(2) 0.029(2) 0.033(2) -0.0015(18) -0.0009(18) -0.0065(18)
C17 0.0203(19) 0.033(2) 0.034(2) -0.0020(18) -0.0001(15) -0.0018(16)
C18 0.0251(19) 0.027(2) 0.0261(19) 0.0031(16) 0.0040(15) 0.0023(16)
C19 0.025(2) 0.031(2) 0.047(2) -0.001(2) 0.0004(18) -0.0032(17)
C20 0.045(3) 0.035(3) 0.051(3) -0.008(2) 0.013(2) -0.012(2)
C21 0.060(3) 0.031(3) 0.041(3) 0.001(2) 0.019(2) 0.011(2)
C22 0.047(3) 0.060(3) 0.033(2) -0.003(2) 0.004(2) 0.026(2)
N1 0.0229(16) 0.0325(19) 0.0299(17) 0.0026(14) 0.0047(13) -0.0019(14)
N2 0.0317(17) 0.0252(19) 0.0238(16) -0.0018(14) 0.0063(13) -0.0033(14)
N3 0.0244(16) 0.0273(18) 0.0241(16) -0.0003(14) 0.0004(12) -0.0022(13)
N4 0.0266(17) 0.0251(18) 0.0215(16) 0.0001(14) 0.0010(13) -0.0000(14)
N5 0.0238(17) 0.0316(19) 0.0293(17) -0.0004(15) -0.0016(13) 0.0012(14)
N6 0.0299(19) 0.053(2) 0.0309(18) -0.0063(17) -0.0008(15) 0.0161(17)
Cu 0.0232(2) 0.0248(3) 0.0219(2) -0.0009(2) 0.00182(16) 0.00169(19)
Cl1 0.0340(5) 0.0355(6) 0.0346(5) 0.0042(5) 0.0061(4) 0.0078(4)
O1 0.044(2) 0.214(6) 0.075(3) 0.057(3) 0.001(2) 0.044(3)
O2 0.064(2) 0.054(2) 0.049(2) 0.0142(17) 0.0133(16) -0.0072(17)
O3 0.0470(19) 0.076(2) 0.0365(17) -0.0130(17) 0.0017(14) 0.0233(18)
O4 0.173(5) 0.033(2) 0.094(3) -0.016(2) 0.058(3) -0.022(3)
Cl2 0.0248(5) 0.0292(5) 0.0321(5) -0.0004(4) 0.0016(4) 0.0005(4)
O5 0.098(3) 0.0278(19) 0.075(3) 0.0122(17) -0.035(2) -0.0096(18)
O6 0.088(3) 0.045(2) 0.0332(17) -0.0012(15) 0.0087(16) 0.0148(18)
O7 0.0271(19) 0.172(5) 0.071(3) -0.011(3) 0.0129(17) 0.003(2)
O8 0.0503(19) 0.0343(18) 0.0453(18) 0.0111(14) -0.0078(14) -0.0015(14)

loop_
_atom_type_symbol
_atom_type_description
_atom_type_scat_dispersion_real
_atom_type_scat_dispersion_imag
_atom_type_scat_source
C C 0.0033 0.0016 'International Tables Vol C Tables 4.2.6.8 and 6.1.1.4'
H H 0.0000 0.0000 'International Tables Vol C Tables 4.2.6.8 and 6.1.1.4'
N N 0.0061 0.0033 'International Tables Vol C Tables 4.2.6.8 and 6.1.1.4'
Cu Cu 0.3201 1.2651 'International Tables Vol C Tables 4.2.6.8 and 6.1.1.4'
Cl Cl 0.1484 0.1585 'International Tables Vol C Tables 4.2.6.8 and 6.1.1.4'
O O 0.0106 0.0060 'International Tables Vol C Tables 4.2.6.8 and 6.1.1.4'

loop_
_geom_angle_atom_site_label_1
_geom_angle_atom_site_label_2
_geom_angle_atom_site_label_3
_geom_angle
_geom_angle_site_symmetry_1
_geom_angle_site_symmetry_3
_geom_angle_publ_flag
N1 C1 C2 109.2(3) . . ?
N1 C1 H1A 109.8 . . ?
C2 C1 H1A 109.8 . . ?
N1 C1 H1B 109.8 . . ?
C2 C1 H1B 109.8 . . ?
H1A C1 H1B 108.3 . . ?
N2 C2 C1 109.2(3) . . ?
N2 C2 H2A 109.8 . . ?
C1 C2 H2A 109.8 . . ?
N2 C2 H2B 109.8 . . ?
C1 C2 H2B 109.8 . . ?
H2A C2 H2B 108.3 . . ?
N2 C3 C4 108.9(3) . . ?
N2 C3 H3A 109.9 . . ?
C4 C3 H3A 109.9 . . ?
N2 C3 H3B 109.9 . . ?
C4 C3 H3B 109.9 . . ?
H3A C3 H3B 108.3 . . ?
N3 C4 C3 109.6(3) . . ?
N3 C4 H4A 109.8 . . ?
C3 C4 H4A 109.8 . . ?
N3 C4 H4B 109.8 . . ?
C3 C4 H4B 109.8 . . ?
H4A C4 H4B 108.2 . . ?
N3 C5 C6 109.6(3) . . ?
N3 C5 H5A 109.8 . . ?
C6 C5 H5A 109.8 . . ?
N3 C5 H5B 109.8 . . ?
C6 C5 H5B 109.8 . . ?
H5A C5 H5B 108.2 . . ?
N4 C6 C5 109.0(3) . . ?
N4 C6 H6A 109.9 . . ?
C5 C6 H6A 109.9 . . ?
N4 C6 H6B 109.9 . . ?
C5 C6 H6B 109.9 . . ?
H6A C6 H6B 108.3 . . ?
N4 C7 C8 108.7(3) . . ?
N4 C7 H7A 110.0 . . ?
C8 C7 H7A 110.0 . . ?
N4 C7 H7B 110.0 . . ?
C8 C7 H7B 110.0 . . ?
H7A C7 H7B 108.3 . . ?
N1 C8 C7 110.4(3) . . ?
N1 C8 H8A 109.6 . . ?
C7 C8 H8A 109.6 . . ?
N1 C8 H8B 109.6 . . ?
C7 C8 H8B 109.6 . . ?
H8A C8 H8B 108.1 . . ?
N1 C11 C12 110.1(3) . . ?
N1 C11 H11A 109.6 . . ?
C12 C11 H11A 109.6 . . ?
N1 C11 H11B 109.6 . . ?
C12 C11 H11B 109.6 . . ?
H11A C11 H11B 108.2 . . ?
N5 C12 C13 121.5(4) . . ?
N5 C12 C11 115.4(3) . . ?
C13 C12 C11 123.1(4) . . ?
C14 C13 C12 119.2(4) . . ?
C14 C13 H13 120.4 . . ?
C12 C13 H13 120.4 . . ?
C15 C14 C13 119.4(4) . . ?
C15 C14 H14 120.3 . . ?
C13 C14 H14 120.3 . . ?
C14 C15 C16 118.3(4) . . ?
C14 C15 H15 120.8 . . ?
C16 C15 H15 120.8 . . ?
N5 C16 C15 123.4(4) . . ?
N5 C16 H16 118.3 . . ?
C15 C16 H16 118.3 . . ?
N3 C17 C18 110.5(3) . . ?
N3 C17 H17A 109.6 . . ?
C18 C17 H17A 109.6 . . ?
N3 C17 H17B 109.6 . . ?
C18 C17 H17B 109.6 . . ?
H17A C17 H17B 108.1 . . ?
N6 C18 C19 122.7(4) . . ?
N6 C18 C17 114.6(3) . . ?
C19 C18 C17 122.7(3) . . ?
C18 C19 C20 119.4(4) . . ?
C18 C19 H19 120.3 . . ?
C20 C19 H19 120.3 . . ?
C19 C20 C21 118.4(4) . . ?
C19 C20 H20 120.8 . . ?
C21 C20 H20 120.8 . . ?
C22 C21 C20 118.3(4) . . ?
C22 C21 H21 120.9 . . ?
C20 C21 H21 120.9 . . ?
N6 C22 C21 124.0(4) . . ?
N6 C22 H22 118.0 . . ?
C21 C22 H22 118.0 . . ?
C11 N1 C1 111.1(3) . . ?
C11 N1 C8 110.2(3) . . ?
C1 N1 C8 112.7(3) . . ?
C11 N1 Cu 112.4(2) . . ?
C1 N1 Cu 104.7(2) . . ?
C8 N1 Cu 105.6(2) . . ?
C3 N2 C2 112.3(3) . . ?
C3 N2 Cu 102.6(2) . . ?
C2 N2 Cu 111.6(2) . . ?
C3 N2 H2 109(3) . . ?
C2 N2 H2 110(3) . . ?
Cu N2 H2 111(3) . . ?
C17 N3 C5 109.6(3) . . ?
C17 N3 C4 109.6(3) . . ?
C5 N3 C4 111.1(3) . . ?
C17 N3 Cu 115.8(2) . . ?
C5 N3 Cu 104.2(2) . . ?
C4 N3 Cu 106.5(2) . . ?
C7 N4 C6 113.9(3) . . ?
C7 N4 Cu 104.4(2) . . ?
C6 N4 Cu 110.4(2) . . ?
C7 N4 H4 108(3) . . ?
C6 N4 H4 111(3) . . ?
Cu N4 H4 109(3) . . ?
C16 N5 C12 118.2(3) . . ?
C16 N5 Cu 127.1(3) . . ?
C12 N5 Cu 113.3(3) . . ?
C22 N6 C18 117.1(4) . . ?
N4 Cu N2 141.02(13) . . ?
N4 Cu N3 84.40(12) . . ?
N2 Cu N3 84.96(12) . . ?
N4 Cu N1 84.58(12) . . ?
N2 Cu N1 83.01(12) . . ?
N3 Cu N1 144.96(13) . . ?
N4 Cu N5 92.54(12) . . ?
N2 Cu N5 119.24(12) . . ?
N3 Cu N5 138.81(12) . . ?
N1 Cu N5 74.83(12) . . ?
O4 Cl1 O1 112.1(4) . . ?
O4 Cl1 O2 108.6(2) . . ?
O1 Cl1 O2 110.2(3) . . ?
O4 Cl1 O3 108.0(3) . . ?
O1 Cl1 O3 107.5(2) . . ?
O2 Cl1 O3 110.4(2) . . ?
O7 Cl2 O5 110.4(3) . . ?
O7 Cl2 O8 109.9(2) . . ?
O5 Cl2 O8 109.55(19) . . ?
O7 Cl2 O6 108.3(2) . . ?
O5 Cl2 O6 108.3(2) . . ?
O8 Cl2 O6 110.41(19) . . ?

loop_
_geom_bond_atom_site_label_1
_geom_bond_atom_site_label_2
_geom_bond_distance
_geom_bond_site_symmetry_2
_geom_bond_publ_flag
C1 N1 1.485(5) . ?
C1 C2 1.518(6) . ?
C1 H1A 0.9900 . ?
C1 H1B 0.9900 . ?
C2 N2 1.487(5) . ?
C2 H2A 0.9900 . ?
C2 H2B 0.9900 . ?
C3 N2 1.484(5) . ?
C3 C4 1.498(5) . ?
C3 H3A 0.9900 . ?
C3 H3B 0.9900 . ?
C4 N3 1.494(5) . ?
C4 H4A 0.9900 . ?
C4 H4B 0.9900 . ?
C5 N3 1.489(5) . ?
C5 C6 1.515(5) . ?
C5 H5A 0.9900 . ?
C5 H5B 0.9900 . ?
C6 N4 1.481(5) . ?
C6 H6A 0.9900 . ?
C6 H6B 0.9900 . ?
C7 N4 1.480(5) . ?
C7 C8 1.504(6) . ?
C7 H7A 0.9900 . ?
C7 H7B 0.9900 . ?
C8 N1 1.493(5) . ?
C8 H8A 0.9900 . ?
C8 H8B 0.9900 . ?
C11 N1 1.476(5) . ?
C11 C12 1.498(6) . ?
C11 H11A 0.9900 . ?
C11 H11B 0.9900 . ?
C12 N5 1.344(5) . ?
C12 C13 1.389(5) . ?
C13 C14 1.382(6) . ?
C13 H13 0.9500 . ?
C14 C15 1.372(6) . ?
C14 H14 0.9500 . ?
C15 C16 1.376(6) . ?
C15 H15 0.9500 . ?
C16 N5 1.339(5) . ?
C16 H16 0.9500 . ?
C17 N3 1.486(5) . ?
C17 C18 1.509(5) . ?
C17 H17A 0.9900 . ?
C17 H17B 0.9900 . ?
C18 N6 1.337(5) . ?
C18 C19 1.372(5) . ?
C19 C20 1.377(6) . ?
C19 H19 0.9500 . ?
C20 C21 1.381(6) . ?
C20 H20 0.9500 . ?
C21 C22 1.372(7) . ?
C21 H21 0.9500 . ?
C22 N6 1.332(6) . ?
C22 H22 0.9500 . ?
N1 Cu 2.143(3) . ?
N2 Cu 2.044(3) . ?
N2 H2 0.904(10) . ?
N3 Cu 2.104(3) . ?
N4 Cu 2.037(3) . ?
N4 H4 0.904(10) . ?
N5 Cu 2.311(3) . ?
Cl1 O4 1.408(4) . ?
Cl1 O1 1.413(4) . ?
Cl1 O2 1.417(3) . ?
Cl1 O3 1.428(3) . ?
Cl2 O7 1.407(3) . ?
Cl2 O5 1.418(3) . ?
Cl2 O8 1.429(3) . ?
Cl2 O6 1.435(3) . ?
